data_4343206
loop_
_publ_author_name
'Wu, Yile'
'Liu, Liu'
'Su, Jue'
'Yan, Kaili'
'Wang, Tao'
'Zhu, Jun'
'Gao, Xiang'
'Gao, Yuxing'
'Zhao, Yufen'

_publ_section_title
;
 Reactivity of Germylene toward Phosphorus-Containing Compounds:
 Nucleophilic Addition and Tautomerism.
;
_journal_issue 9
_journal_name_full 'Inorganic chemistry'
_journal_page_first 4423
_journal_page_last 4430
_journal_paper_doi 10.1021/acs.inorgchem.5b00205
_journal_volume 54
_journal_year 2015
_chemical_formula_sum 'C33 H51 Ge N2 O3 P S'
_chemical_formula_weight 659.38
_chemical_name_systematic
; 
 ? 
;
_space_group_IT_number 2
_symmetry_cell_setting triclinic
_symmetry_space_group_name_Hall '-P 1'
_symmetry_space_group_name_H-M 'P -1'
_atom_sites_solution_hydrogens geom
_atom_sites_solution_primary direct
_atom_sites_solution_secondary difmap
_audit_creation_method SHELXL-97
_cell_angle_alpha 79.562(4)
_cell_angle_beta 88.408(4)
_cell_angle_gamma 82.592(4)
_cell_formula_units_Z 2
_cell_length_a 8.5587(19)
_cell_length_b 11.772(3)
_cell_length_c 17.278(4)
_cell_measurement_reflns_used 4007
_cell_measurement_temperature 298(2)
_cell_measurement_theta_max 24.93
_cell_measurement_theta_min 2.31
_cell_volume 1697.7(7)
_computing_cell_refinement 'Bruker SMART'
_computing_data_collection 'Bruker SMART'
_computing_data_reduction 'Bruker SAINT'
_computing_molecular_graphics 'Bruker SHELXTL'
_computing_publication_material 'Bruker SHELXTL'
_computing_structure_refinement 'SHELXL-97 (Sheldrick, 1997)'
_computing_structure_solution 'SHELXS-97 (Sheldrick, 1990)'
_diffrn_ambient_temperature 298(2)
_diffrn_measured_fraction_theta_full 0.991
_diffrn_measured_fraction_theta_max 0.991
_diffrn_measurement_device_type 'CCD area detector'
_diffrn_measurement_method 'phi and omega scans'
_diffrn_radiation_monochromator graphite
_diffrn_radiation_source 'fine-focus sealed tube'
_diffrn_radiation_type MoK\a
_diffrn_radiation_wavelength 0.71073
_diffrn_reflns_av_R_equivalents 0.0358
_diffrn_reflns_av_sigmaI/netI 0.0468
_diffrn_reflns_limit_h_max 10
_diffrn_reflns_limit_h_min -10
_diffrn_reflns_limit_k_max 13
_diffrn_reflns_limit_k_min -13
_diffrn_reflns_limit_l_max 20
_diffrn_reflns_limit_l_min -20
_diffrn_reflns_number 16683
_diffrn_reflns_theta_full 25.01
_diffrn_reflns_theta_max 25.01
_diffrn_reflns_theta_min 1.20
_exptl_absorpt_coefficient_mu 1.045
_exptl_absorpt_correction_T_max 0.9027
_exptl_absorpt_correction_T_min 0.7445
_exptl_absorpt_correction_type none
_exptl_crystal_colour yellow
_exptl_crystal_density_diffrn 1.290
_exptl_crystal_density_method 'not measured'
_exptl_crystal_description block
_exptl_crystal_F_000 700
_exptl_crystal_size_max 0.30
_exptl_crystal_size_mid 0.20
_exptl_crystal_size_min 0.10
_refine_diff_density_max 0.877
_refine_diff_density_min -0.570
_refine_diff_density_rms '0.094 END'
_refine_ls_extinction_method none
_refine_ls_goodness_of_fit_ref 1.094
_refine_ls_hydrogen_treatment mixed
_refine_ls_matrix_type full
_refine_ls_number_parameters 453
_refine_ls_number_reflns 5932
_refine_ls_number_restraints 0
_refine_ls_restrained_S_all 1.094
_refine_ls_R_factor_all 0.0720
_refine_ls_R_factor_gt 0.0667
_refine_ls_shift/su_max 0.000
_refine_ls_shift/su_mean 0.000
_refine_ls_structure_factor_coef Fsqd
_refine_ls_weighting_details 'calc w=1/[\s^2^(Fo^2^)+(0.0805P)^2^+3.8364P] where P=(Fo^2^+2Fc^2^)/3'
_refine_ls_weighting_scheme calc
_refine_ls_wR_factor_gt 0.1680
_refine_ls_wR_factor_ref 0.1719
_reflns_number_gt 5445
_reflns_number_total 5932
_reflns_threshold_expression >2sigma(I)
_cod_data_source_file ic5b00205_si_001.cif
_cod_data_source_block 6b
_cod_depositor_comments
;
The following automatic conversions were performed:

'_symmetry_cell_setting' value 'Triclinic' changed to 'triclinic'
according to
/usr/data/users/saulius/crontab/automatic-downloads/current/ACS/lib/dictionaries/cif_core.dic
dictionary named 'cif_core.dic' version 2.4.2 from 2011-04-26.

Automatic conversion script
Id: cif_fix_values 3271 2015-04-21 07:52:19Z andrius 
;
_cod_original_sg_symbol_H-M P-1
_cod_database_code 4343206

loop_
_symmetry_equiv_pos_as_xyz
'x, y, z'
'-x, -y, -z'

loop_
_atom_site_label
_atom_site_type_symbol
_atom_site_fract_x
_atom_site_fract_y
_atom_site_fract_z
_atom_site_U_iso_or_equiv
_atom_site_adp_type
_atom_site_occupancy
_atom_site_symmetry_multiplicity
_atom_site_calc_flag
_atom_site_refinement_flags
_atom_site_disorder_assembly
_atom_site_disorder_group
Ge1 Ge 0.46347(5) 0.73134(4) 0.26700(3) 0.02959(17) Uani 1 1 d . . .
N1 N 0.4979(4) 0.6748(3) 0.1664(2) 0.0297(8) Uani 1 1 d . . .
N2 N 0.4471(4) 0.8925(3) 0.2080(2) 0.0256(7) Uani 1 1 d . . .
O1 O 0.2431(4) 0.7256(3) 0.26622(19) 0.0397(8) Uani 1 1 d . A .
O2 O 0.246(7) 0.570(4) 0.383(2) 0.089(9) Uani 0.545(10) 1 d P A 3
O2' O 0.237(7) 0.550(4) 0.357(2) 0.091(9) Uani 0.545(10) 1 d P A 4
O3 O 0.2001(16) 0.7367(13) 0.4067(8) 0.072(3) Uani 0.75(3) 1 d P A 5
O3' O 0.178(5) 0.788(4) 0.385(2) 0.076(10) Uani 0.25(3) 1 d P A 6
P1 P 0.15119(18) 0.68075(13) 0.33854(9) 0.0513(4) Uani 1 1 d . . .
S1 S -0.0697(2) 0.68420(19) 0.32534(12) 0.0783(5) Uani 1 1 d . A .
C1 C 0.6409(6) 0.6651(5) 0.0448(3) 0.0462(12) Uani 1 1 d . . .
H1A H 0.6699 0.5843 0.0664 0.069 Uiso 1 1 calc R . .
H1B H 0.7319 0.6979 0.0214 0.069 Uiso 1 1 calc R . .
H1C H 0.5616 0.6724 0.0053 0.069 Uiso 1 1 calc R . .
C2 C 0.5781(5) 0.7280(4) 0.1084(3) 0.0333(10) Uani 1 1 d . . .
C3 C 0.6056(5) 0.8421(4) 0.1023(3) 0.0326(10) Uani 1 1 d . . .
H3 H 0.6799 0.8679 0.0652 0.039 Uiso 1 1 calc R . .
C4 C 0.5338(5) 0.9219(4) 0.1457(3) 0.0285(9) Uani 1 1 d . . .
C5 C 0.5579(6) 1.0464(4) 0.1190(3) 0.0382(11) Uani 1 1 d . . .
H5A H 0.4576 1.0941 0.1146 0.057 Uiso 1 1 calc R . .
H5B H 0.6097 1.0550 0.0686 0.057 Uiso 1 1 calc R . .
H5C H 0.6217 1.0701 0.1565 0.057 Uiso 1 1 calc R . .
C6 C 0.4534(5) 0.5631(4) 0.1660(3) 0.0323(10) Uani 1 1 d . . .
C7 C 0.5417(6) 0.4655(4) 0.2069(3) 0.0388(11) Uani 1 1 d . . .
C8 C 0.4886(7) 0.3595(4) 0.2094(4) 0.0508(13) Uani 1 1 d . . .
H8 H 0.5457 0.2928 0.2373 0.061 Uiso 1 1 calc R . .
C9 C 0.3556(7) 0.3500(5) 0.1724(3) 0.0522(14) Uani 1 1 d . . .
H9 H 0.3218 0.2775 0.1749 0.063 Uiso 1 1 calc R . .
C10 C 0.2708(6) 0.4468(4) 0.1313(3) 0.0476(13) Uani 1 1 d . . .
H10 H 0.1796 0.4394 0.1056 0.057 Uiso 1 1 calc R . .
C11 C 0.3166(6) 0.5546(4) 0.1271(3) 0.0392(11) Uani 1 1 d . . .
C12 C 0.2195(6) 0.6606(5) 0.0812(4) 0.0502(14) Uani 1 1 d . . .
H12 H 0.2639 0.7302 0.0894 0.060 Uiso 1 1 calc R . .
C13 C 0.2254(9) 0.6563(7) -0.0064(4) 0.080(2) Uani 1 1 d . . .
H13A H 0.1768 0.5910 -0.0156 0.121 Uiso 1 1 calc R . .
H13B H 0.3332 0.6485 -0.0237 0.121 Uiso 1 1 calc R . .
H13C H 0.1701 0.7269 -0.0350 0.121 Uiso 1 1 calc R . .
C14 C 0.0513(7) 0.6710(7) 0.1066(4) 0.076(2) Uani 1 1 d . . .
H14A H 0.0047 0.6052 0.0965 0.113 Uiso 1 1 calc R . .
H14B H -0.0044 0.7413 0.0777 0.113 Uiso 1 1 calc R . .
H14C H 0.0451 0.6734 0.1618 0.113 Uiso 1 1 calc R . .
C15 C 0.6915(6) 0.4709(4) 0.2485(3) 0.0441(12) Uani 1 1 d . . .
H15 H 0.7129 0.5521 0.2382 0.053 Uiso 1 1 calc R . .
C16 C 0.8304(7) 0.3984(6) 0.2179(4) 0.0670(18) Uani 1 1 d . . .
H16A H 0.8124 0.3182 0.2270 0.100 Uiso 1 1 calc R . .
H16B H 0.9242 0.4057 0.2448 0.100 Uiso 1 1 calc R . .
H16C H 0.8429 0.4252 0.1625 0.100 Uiso 1 1 calc R . .
C17 C 0.6760(8) 0.4339(5) 0.3363(4) 0.0637(16) Uani 1 1 d . . .
H17A H 0.5927 0.4841 0.3558 0.096 Uiso 1 1 calc R . .
H17B H 0.7733 0.4390 0.3611 0.096 Uiso 1 1 calc R . .
H17C H 0.6524 0.3550 0.3480 0.096 Uiso 1 1 calc R . .
C18 C 0.3628(5) 0.9786(3) 0.2466(2) 0.0285(9) Uani 1 1 d . . .
C19 C 0.2093(5) 1.0223(4) 0.2232(3) 0.0320(10) Uani 1 1 d . B .
C20 C 0.1293(6) 1.1034(4) 0.2627(3) 0.0406(11) Uani 1 1 d . . .
H20 H 0.0269 1.1347 0.2477 0.049 Uiso 1 1 calc R . .
C21 C 0.1956(6) 1.1387(4) 0.3227(3) 0.0479(13) Uani 1 1 d . . .
H21 H 0.1389 1.1938 0.3484 0.057 Uiso 1 1 calc R . .
C22 C 0.3450(6) 1.0940(4) 0.3459(3) 0.0434(12) Uani 1 1 d . . .
H22 H 0.3889 1.1183 0.3878 0.052 Uiso 1 1 calc R . .
C23 C 0.4325(5) 1.0130(4) 0.3081(3) 0.0331(10) Uani 1 1 d . . .
C24 C 0.5962(6) 0.9650(4) 0.3363(3) 0.0368(11) Uani 1 1 d . . .
H24 H 0.6418 0.9138 0.3005 0.044 Uiso 1 1 calc R . .
C25 C 0.7005(7) 1.0594(5) 0.3337(4) 0.0586(15) Uani 1 1 d . . .
H25A H 0.7034 1.1027 0.2810 0.088 Uiso 1 1 calc R . .
H25B H 0.8051 1.0249 0.3496 0.088 Uiso 1 1 calc R . .
H25C H 0.6595 1.1107 0.3687 0.088 Uiso 1 1 calc R . .
C26 C 0.5934(7) 0.8917(5) 0.4176(3) 0.0572(15) Uani 1 1 d . . .
H26A H 0.5552 0.9404 0.4548 0.086 Uiso 1 1 calc R . .
H26B H 0.6980 0.8552 0.4318 0.086 Uiso 1 1 calc R . .
H26C H 0.5251 0.8330 0.4179 0.086 Uiso 1 1 calc R . .
C27 C 0.1338(6) 0.9845(4) 0.1568(3) 0.0444(12) Uani 1 1 d . . .
H271 H 0.1819 0.9040 0.1584 0.053 Uiso 0.45(7) 1 calc PR B 1
H272 H 0.1869 0.9061 0.1551 0.053 Uiso 0.55(7) 1 d PR B 2
C28 C 0.162(5) 1.040(5) 0.0812(15) 0.063(8) Uani 0.45(7) 1 d P B 1
H28A H 0.1079 1.0064 0.0445 0.095 Uiso 0.45(7) 1 calc PR B 1
H28B H 0.2732 1.0296 0.0705 0.095 Uiso 0.45(7) 1 calc PR B 1
H28C H 0.1249 1.1211 0.0759 0.095 Uiso 0.45(7) 1 calc PR B 1
C29 C -0.040(12) 0.976(7) 0.164(5) 0.057(9) Uani 0.45(7) 1 d P B 1
H29A H -0.0613 0.9316 0.2148 0.086 Uiso 0.45(7) 1 calc PR B 1
H29B H -0.0720 0.9391 0.1236 0.086 Uiso 0.45(7) 1 calc PR B 1
H29C H -0.0963 1.0531 0.1596 0.086 Uiso 0.45(7) 1 calc PR B 1
C28' C 0.120(3) 1.094(4) 0.0856(13) 0.063(5) Uani 0.55(7) 1 d P B 2
H28D H 0.0716 1.0737 0.0414 0.094 Uiso 0.55(7) 1 calc PR B 2
H28E H 0.2238 1.1134 0.0709 0.094 Uiso 0.55(7) 1 calc PR B 2
H28F H 0.0579 1.1589 0.1020 0.094 Uiso 0.55(7) 1 calc PR B 2
C29' C -0.028(10) 0.954(6) 0.179(4) 0.059(9) Uani 0.55(7) 1 d P B 2
H29D H -0.0738 0.9295 0.1361 0.088 Uiso 0.55(7) 1 calc PR B 2
H29E H -0.0922 1.0205 0.1928 0.088 Uiso 0.55(7) 1 calc PR B 2
H29F H -0.0205 0.8914 0.2241 0.088 Uiso 0.55(7) 1 calc PR B 2
C30 C 0.197(3) 0.4836(19) 0.4426(17) 0.097(7) Uani 0.455(10) 1 d P A 3
H30A H 0.2229 0.5028 0.4926 0.116 Uiso 0.455(10) 1 calc PR A 3
H30B H 0.0832 0.4902 0.4402 0.116 Uiso 0.455(10) 1 calc PR A 3
C31 C 0.250(4) 0.377(3) 0.444(3) 0.098(10) Uani 0.455(10) 1 d P A 3
H31A H 0.2062 0.3300 0.4888 0.146 Uiso 0.455(10) 1 calc PR A 3
H31B H 0.3626 0.3671 0.4483 0.146 Uiso 0.455(10) 1 calc PR A 3
H31C H 0.2204 0.3538 0.3967 0.146 Uiso 0.455(10) 1 calc PR A 3
C30' C 0.193(2) 0.4596(15) 0.3879(14) 0.094(5) Uani 0.545(10) 1 d P A 4
H30C H 0.1984 0.4069 0.3505 0.112 Uiso 0.545(10) 1 calc PR A 4
H30D H 0.0849 0.4735 0.4051 0.112 Uiso 0.545(10) 1 calc PR A 4
C31' C 0.305(4) 0.401(3) 0.463(2) 0.106(9) Uani 0.545(10) 1 d P A 4
H31D H 0.2673 0.3299 0.4889 0.158 Uiso 0.545(10) 1 calc PR A 4
H31E H 0.3014 0.4538 0.4997 0.158 Uiso 0.545(10) 1 calc PR A 4
H31F H 0.4113 0.3839 0.4458 0.158 Uiso 0.545(10) 1 calc PR A 4
C32 C 0.1109(13) 0.8347(13) 0.4284(8) 0.080(4) Uani 0.75(3) 1 d P A 5
H32A H 0.1577 0.9032 0.4038 0.096 Uiso 0.75(3) 1 calc PR A 5
H32B H 0.0059 0.8415 0.4069 0.096 Uiso 0.75(3) 1 calc PR A 5
C33 C 0.098(3) 0.8355(18) 0.5042(10) 0.108(6) Uani 0.75(3) 1 d P A 5
H33A H 0.0352 0.9062 0.5124 0.162 Uiso 0.75(3) 1 calc PR A 5
H33B H 0.2003 0.8309 0.5263 0.162 Uiso 0.75(3) 1 calc PR A 5
H33C H 0.0473 0.7699 0.5292 0.162 Uiso 0.75(3) 1 calc PR A 5
C32' C 0.146(4) 0.755(4) 0.473(2) 0.084(13) Uani 0.25(3) 1 d P A 6
H32C H 0.0353 0.7465 0.4831 0.100 Uiso 0.25(3) 1 calc PR A 6
H32D H 0.2098 0.6831 0.4955 0.100 Uiso 0.25(3) 1 calc PR A 6
C33' C 0.187(5) 0.847(5) 0.499(3) 0.081(12) Uani 0.25(3) 1 d P A 6
H33D H 0.1694 0.8373 0.5547 0.122 Uiso 0.25(3) 1 calc PR A 6
H33E H 0.1253 0.9162 0.4731 0.122 Uiso 0.25(3) 1 calc PR A 6
H33F H 0.2968 0.8519 0.4879 0.122 Uiso 0.25(3) 1 calc PR A 6

loop_
_atom_site_aniso_label
_atom_site_aniso_U_11
_atom_site_aniso_U_22
_atom_site_aniso_U_33
_atom_site_aniso_U_23
_atom_site_aniso_U_13
_atom_site_aniso_U_12
Ge1 0.0365(3) 0.0245(3) 0.0258(3) -0.00148(18) -0.00076(19) -0.00068(18)
N1 0.0328(19) 0.0254(18) 0.031(2) -0.0073(15) -0.0013(16) 0.0006(14)
N2 0.0235(17) 0.0245(17) 0.0267(19) -0.0023(14) -0.0006(14) 0.0014(13)
O1 0.0391(17) 0.0409(18) 0.0371(19) -0.0026(15) 0.0115(14) -0.0067(14)
O2 0.086(10) 0.067(16) 0.10(2) 0.032(13) 0.002(16) -0.029(10)
O2' 0.089(13) 0.063(14) 0.11(3) 0.026(13) 0.009(17) -0.022(9)
O3 0.061(5) 0.104(9) 0.049(7) -0.025(6) 0.007(4) 0.013(6)
O3' 0.072(19) 0.10(3) 0.05(2) -0.032(18) 0.004(15) 0.002(19)
P1 0.0522(8) 0.0502(8) 0.0490(9) -0.0011(7) 0.0178(7) -0.0121(6)
S1 0.0537(9) 0.0987(14) 0.0831(13) -0.0100(11) 0.0218(9) -0.0257(9)
C1 0.048(3) 0.046(3) 0.045(3) -0.014(2) 0.015(2) -0.004(2)
C2 0.034(2) 0.034(2) 0.029(2) -0.0044(19) 0.0006(19) 0.0032(18)
C3 0.034(2) 0.034(2) 0.028(2) -0.0013(18) 0.0077(18) -0.0054(18)
C4 0.024(2) 0.033(2) 0.027(2) 0.0008(18) -0.0027(17) -0.0024(16)
C5 0.041(3) 0.030(2) 0.041(3) -0.003(2) 0.004(2) -0.0025(19)
C6 0.038(2) 0.028(2) 0.033(2) -0.0110(19) 0.0070(19) -0.0033(18)
C7 0.040(3) 0.033(2) 0.042(3) -0.005(2) 0.004(2) -0.0019(19)
C8 0.062(3) 0.026(2) 0.062(4) -0.004(2) 0.005(3) -0.002(2)
C9 0.067(4) 0.035(3) 0.059(4) -0.013(3) 0.009(3) -0.017(2)
C10 0.050(3) 0.043(3) 0.057(3) -0.024(3) 0.003(3) -0.013(2)
C11 0.042(3) 0.035(2) 0.042(3) -0.015(2) 0.000(2) -0.001(2)
C12 0.046(3) 0.042(3) 0.066(4) -0.021(3) -0.016(3) -0.001(2)
C13 0.082(5) 0.087(5) 0.063(4) -0.006(4) -0.014(4) 0.015(4)
C14 0.051(4) 0.098(5) 0.075(5) -0.024(4) -0.015(3) 0.017(3)
C15 0.043(3) 0.031(2) 0.053(3) 0.000(2) -0.008(2) 0.004(2)
C16 0.049(3) 0.062(4) 0.088(5) -0.020(3) -0.007(3) 0.010(3)
C17 0.074(4) 0.054(3) 0.059(4) 0.002(3) -0.015(3) -0.005(3)
C18 0.031(2) 0.024(2) 0.027(2) -0.0011(17) 0.0049(18) 0.0003(16)
C19 0.033(2) 0.023(2) 0.037(3) 0.0018(18) 0.0035(19) -0.0013(17)
C20 0.034(2) 0.031(2) 0.052(3) 0.000(2) 0.006(2) 0.0027(19)
C21 0.051(3) 0.039(3) 0.053(3) -0.016(2) 0.013(3) 0.004(2)
C22 0.049(3) 0.042(3) 0.041(3) -0.016(2) 0.006(2) -0.001(2)
C23 0.035(2) 0.031(2) 0.031(2) -0.0048(19) 0.0031(19) 0.0009(18)
C24 0.042(3) 0.035(2) 0.035(3) -0.012(2) -0.010(2) -0.0004(19)
C25 0.052(3) 0.051(3) 0.074(4) -0.015(3) -0.016(3) -0.005(3)
C26 0.065(4) 0.057(3) 0.044(3) -0.003(3) -0.009(3) 0.006(3)
C27 0.034(3) 0.042(3) 0.055(3) -0.006(2) -0.005(2) 0.000(2)
C28 0.058(13) 0.08(2) 0.051(10) 0.009(12) -0.014(9) -0.019(13)
C29 0.051(19) 0.07(3) 0.04(2) 0.012(18) -0.011(17) -0.024(19)
C28' 0.061(11) 0.073(16) 0.047(8) 0.011(9) -0.016(7) -0.013(10)
C29' 0.052(13) 0.07(2) 0.05(2) 0.011(13) -0.015(15) -0.020(15)
C30 0.098(15) 0.070(13) 0.106(18) 0.031(13) 0.007(15) -0.021(11)
C31 0.10(2) 0.066(16) 0.11(2) 0.029(14) 0.001(17) -0.033(14)
C30' 0.101(12) 0.064(11) 0.108(15) 0.017(11) -0.005(12) -0.025(8)
C31' 0.10(2) 0.081(18) 0.11(2) 0.036(14) 0.003(15) -0.023(13)
C32 0.079(7) 0.100(10) 0.058(8) -0.023(7) 0.000(6) 0.008(6)
C33 0.107(13) 0.136(13) 0.078(9) -0.033(8) 0.008(11) 0.013(12)
C32' 0.08(2) 0.11(3) 0.06(2) -0.03(2) 0.005(17) 0.007(19)
C33' 0.08(2) 0.12(3) 0.06(2) -0.034(19) 0.00(2) 0.00(2)

loop_
_atom_type_symbol
_atom_type_description
_atom_type_scat_dispersion_real
_atom_type_scat_dispersion_imag
_atom_type_scat_source
C C 0.0033 0.0016 'International Tables Vol C Tables 4.2.6.8 and 6.1.1.4'
Ge Ge 0.1547 1.8001 'International Tables Vol C Tables 4.2.6.8 and 6.1.1.4'
H H 0.0000 0.0000 'International Tables Vol C Tables 4.2.6.8 and 6.1.1.4'
O O 0.0106 0.0060 'International Tables Vol C Tables 4.2.6.8 and 6.1.1.4'
N N 0.0061 0.0033 'International Tables Vol C Tables 4.2.6.8 and 6.1.1.4'
P P 0.1023 0.0942 'International Tables Vol C Tables 4.2.6.8 and 6.1.1.4'
S S 0.1246 0.1234 'International Tables Vol C Tables 4.2.6.8 and 6.1.1.4'

loop_
_geom_angle_atom_site_label_1
_geom_angle_atom_site_label_2
_geom_angle_atom_site_label_3
_geom_angle
O1 Ge1 N1 93.29(14)
O1 Ge1 N2 93.81(14)
N1 Ge1 N2 88.92(14)
C2 N1 C6 121.8(4)
C2 N1 Ge1 122.1(3)
C6 N1 Ge1 115.2(3)
C4 N2 C18 121.0(3)
C4 N2 Ge1 122.1(3)
C18 N2 Ge1 115.5(3)
P1 O1 Ge1 123.0(2)
C30 O2 P1 129(4)
C30' O2' P1 133(5)
C32 O3 P1 122.1(11)
C32' O3' P1 111(3)
O1 P1 O2 108(2)
O1 P1 O3 108.2(6)
O2 P1 O3 84.4(12)
O1 P1 O2' 99.0(19)
O2 P1 O2' 20(2)
O3 P1 O2' 104.5(13)
O1 P1 O3' 95.0(16)
O2 P1 O3' 107.0(18)
O3 P1 O3' 23.4(12)
O2' P1 O3' 126.6(19)
O1 P1 S1 116.37(17)
O2 P1 S1 119.3(19)
O3 P1 S1 115.7(5)
O2' P1 S1 111.2(18)
O3' P1 S1 107.6(15)
C2 C1 H1A 109.5
C2 C1 H1B 109.5
H1A C1 H1B 109.5
C2 C1 H1C 109.5
H1A C1 H1C 109.5
H1B C1 H1C 109.5
N1 C2 C3 123.0(4)
N1 C2 C1 119.5(4)
C3 C2 C1 117.4(4)
C2 C3 C4 126.5(4)
C2 C3 H3 116.7
C4 C3 H3 116.7
N2 C4 C3 122.8(4)
N2 C4 C5 119.9(4)
C3 C4 C5 117.3(4)
C4 C5 H5A 109.5
C4 C5 H5B 109.5
H5A C5 H5B 109.5
C4 C5 H5C 109.5
H5A C5 H5C 109.5
H5B C5 H5C 109.5
C7 C6 C11 121.1(4)
C7 C6 N1 119.9(4)
C11 C6 N1 119.0(4)
C8 C7 C6 118.0(5)
C8 C7 C15 119.3(4)
C6 C7 C15 122.7(4)
C9 C8 C7 121.5(5)
C9 C8 H8 119.2
C7 C8 H8 119.2
C8 C9 C10 119.9(5)
C8 C9 H9 120.0
C10 C9 H9 120.0
C9 C10 C11 121.4(5)
C9 C10 H10 119.3
C11 C10 H10 119.3
C10 C11 C6 118.1(5)
C10 C11 C12 120.1(5)
C6 C11 C12 121.8(4)
C14 C12 C11 112.5(5)
C14 C12 C13 108.2(5)
C11 C12 C13 110.5(5)
C14 C12 H12 108.5
C11 C12 H12 108.5
C13 C12 H12 108.5
C12 C13 H13A 109.5
C12 C13 H13B 109.5
H13A C13 H13B 109.5
C12 C13 H13C 109.5
H13A C13 H13C 109.5
H13B C13 H13C 109.5
C12 C14 H14A 109.5
C12 C14 H14B 109.5
H14A C14 H14B 109.5
C12 C14 H14C 109.5
H14A C14 H14C 109.5
H14B C14 H14C 109.5
C7 C15 C17 111.6(5)
C7 C15 C16 111.9(5)
C17 C15 C16 110.0(5)
C7 C15 H15 107.7
C17 C15 H15 107.7
C16 C15 H15 107.7
C15 C16 H16A 109.5
C15 C16 H16B 109.5
H16A C16 H16B 109.5
C15 C16 H16C 109.5
H16A C16 H16C 109.5
H16B C16 H16C 109.5
C15 C17 H17A 109.5
C15 C17 H17B 109.5
H17A C17 H17B 109.5
C15 C17 H17C 109.5
H17A C17 H17C 109.5
H17B C17 H17C 109.5
C23 C18 C19 121.8(4)
C23 C18 N2 119.3(4)
C19 C18 N2 118.8(4)
C20 C19 C18 117.7(4)
C20 C19 C27 120.7(4)
C18 C19 C27 121.6(4)
C21 C20 C19 121.5(5)
C21 C20 H20 119.2
C19 C20 H20 119.2
C20 C21 C22 120.4(5)
C20 C21 H21 119.8
C22 C21 H21 119.8
C21 C22 C23 120.9(5)
C21 C22 H22 119.6
C23 C22 H22 119.6
C18 C23 C22 117.8(4)
C18 C23 C24 123.1(4)
C22 C23 C24 119.1(4)
C23 C24 C25 112.1(4)
C23 C24 C26 111.2(4)
C25 C24 C26 111.2(4)
C23 C24 H24 107.4
C25 C24 H24 107.4
C26 C24 H24 107.4
C24 C25 H25A 109.5
C24 C25 H25B 109.5
H25A C25 H25B 109.5
C24 C25 H25C 109.5
H25A C25 H25C 109.5
H25B C25 H25C 109.5
C24 C26 H26A 109.5
C24 C26 H26B 109.5
H26A C26 H26B 109.5
C24 C26 H26C 109.5
H26A C26 H26C 109.5
H26B C26 H26C 109.5
C28 C27 C19 118.1(14)
C28 C27 C29' 120(2)
C19 C27 C29' 111(3)
C28 C27 C29 108(3)
C19 C27 C29 116(4)
C29' C27 C29 13(4)
C28 C27 C28' 25.9(16)
C19 C27 C28' 106.3(11)
C29' C27 C28' 109.3(18)
C29 C27 C28' 96(2)
C28 C27 H271 104.3
C19 C27 H271 104.3
C29' C27 H271 95.1
C29 C27 H271 104.3
C28' C27 H271 130.1
C28 C27 H272 100.4
C19 C27 H272 105.1
C29' C27 H272 98.6
C29 C27 H272 107.3
C28' C27 H272 126.2
H271 C27 H272 4.2
C27 C28 H28A 109.5
C27 C28 H28B 109.5
H28A C28 H28B 109.5
C27 C28 H28C 109.5
H28A C28 H28C 109.5
H28B C28 H28C 109.5
C27 C29 H29A 109.5
C27 C29 H29B 109.5
H29A C29 H29B 109.5
C27 C29 H29C 109.5
H29A C29 H29C 109.5
H29B C29 H29C 109.5
C27 C28' H28D 109.5
C27 C28' H28E 109.5
H28D C28' H28E 109.5
C27 C28' H28F 109.5
H28D C28' H28F 109.5
H28E C28' H28F 109.5
C27 C29' H29D 109.5
C27 C29' H29E 109.5
H29D C29' H29E 109.5
C27 C29' H29F 109.5
H29D C29' H29F 109.5
H29E C29' H29F 109.5
C31 C30 O2 120(4)
C31 C30 H30A 107.3
O2 C30 H30A 107.3
C31 C30 H30B 107.3
O2 C30 H30B 107.3
H30A C30 H30B 106.9
C30 C31 H31A 109.5
C30 C31 H31B 109.5
H31A C31 H31B 109.5
C30 C31 H31C 109.5
H31A C31 H31C 109.5
H31B C31 H31C 109.5
O2' C30' C31' 110(3)
O2' C30' H30C 109.7
C31' C30' H30C 109.7
O2' C30' H30D 109.7
C31' C30' H30D 109.7
H30C C30' H30D 108.2
C30' C31' H31D 109.5
C30' C31' H31E 109.5
H31D C31' H31E 109.5
C30' C31' H31F 109.5
H31D C31' H31F 109.5
H31E C31' H31F 109.5
C33 C32 O3 116.3(15)
C33 C32 H32A 108.2
O3 C32 H32A 108.2
C33 C32 H32B 108.2
O3 C32 H32B 108.2
H32A C32 H32B 107.4
C32 C33 H33A 109.5
C32 C33 H33B 109.5
H33A C33 H33B 109.5
C32 C33 H33C 109.5
H33A C33 H33C 109.5
H33B C33 H33C 109.5
C33' C32' O3' 101(5)
C33' C32' H32C 111.6
O3' C32' H32C 111.6
C33' C32' H32D 111.6
O3' C32' H32D 111.6
H32C C32' H32D 109.4
C32' C33' H33D 109.5
C32' C33' H33E 109.5
H33D C33' H33E 109.5
C32' C33' H33F 109.5
H33D C33' H33F 109.5
H33E C33' H33F 109.5

loop_
_geom_bond_atom_site_label_1
_geom_bond_atom_site_label_2
_geom_bond_distance
Ge1 O1 1.897(3)
Ge1 N1 1.972(4)
Ge1 N2 1.974(3)
N1 C2 1.309(6)
N1 C6 1.416(5)
N2 C4 1.310(5)
N2 C18 1.422(5)
O1 P1 1.507(3)
O2 C30 1.41(5)
O2 P1 1.53(5)
O2' C30' 1.20(5)
O2' P1 1.60(5)
O3 C32 1.40(2)
O3 P1 1.542(15)
O3' C32' 1.52(6)
O3' P1 1.66(5)
P1 S1 1.905(2)
C1 C2 1.486(6)
C1 H1A 0.9600
C1 H1B 0.9600
C1 H1C 0.9600
C2 C3 1.377(6)
C3 C4 1.380(6)
C3 H3 0.9300
C4 C5 1.493(6)
C5 H5A 0.9600
C5 H5B 0.9600
C5 H5C 0.9600
C6 C7 1.379(6)
C6 C11 1.390(7)
C7 C8 1.375(7)
C7 C15 1.500(7)
C8 C9 1.348(8)
C8 H8 0.9300
C9 C10 1.361(8)
C9 H9 0.9300
C10 C11 1.364(7)
C10 H10 0.9300
C11 C12 1.512(7)
C12 C14 1.490(9)
C12 C13 1.522(9)
C12 H12 0.9800
C13 H13A 0.9600
C13 H13B 0.9600
C13 H13C 0.9600
C14 H14A 0.9600
C14 H14B 0.9600
C14 H14C 0.9600
C15 C17 1.509(8)
C15 C16 1.513(7)
C15 H15 0.9800
C16 H16A 0.9600
C16 H16B 0.9600
C16 H16C 0.9600
C17 H17A 0.9600
C17 H17B 0.9600
C17 H17C 0.9600
C18 C23 1.379(6)
C18 C19 1.390(6)
C19 C20 1.373(6)
C19 C27 1.494(7)
C20 C21 1.349(7)
C20 H20 0.9300
C21 C22 1.361(7)
C21 H21 0.9300
C22 C23 1.383(6)
C22 H22 0.9300
C23 C24 1.501(6)
C24 C25 1.506(7)
C24 C26 1.511(7)
C24 H24 0.9800
C25 H25A 0.9600
C25 H25B 0.9600
C25 H25C 0.9600
C26 H26A 0.9600
C26 H26B 0.9600
C26 H26C 0.9600
C27 C28 1.38(2)
C27 C29' 1.50(9)
C27 C29 1.50(11)
C27 C28' 1.60(3)
C27 H271 0.9800
C27 H272 0.9800
C28 H28A 0.9600
C28 H28B 0.9600
C28 H28C 0.9600
C29 H29A 0.9600
C29 H29B 0.9600
C29 H29C 0.9600
C28' H28D 0.9600
C28' H28E 0.9600
C28' H28F 0.9600
C29' H29D 0.9600
C29' H29E 0.9600
C29' H29F 0.9600
C30 C31 1.27(5)
C30 H30A 0.9700
C30 H30B 0.9700
C31 H31A 0.9600
C31 H31B 0.9600
C31 H31C 0.9600
C30' C31' 1.63(4)
C30' H30C 0.9700
C30' H30D 0.9700
C31' H31D 0.9600
C31' H31E 0.9600
C31' H31F 0.9600
C32 C33 1.31(2)
C32 H32A 0.9700
C32 H32B 0.9700
C33 H33A 0.9600
C33 H33B 0.9600
C33 H33C 0.9600
C32' C33' 1.34(6)
C32' H32C 0.9700
C32' H32D 0.9700
C33' H33D 0.9600
C33' H33E 0.9600
C33' H33F 0.9600
